data_7028040
loop_
_publ_author_name
'Taylor, Michael J.'
'Rickard, Clifton E. F.'
'Kloo, Lars A.'

_publ_section_title
;
 Vibrational and crystallographic studies of dioxohalogenomolybdenum(VI)
 complexes with crown ethers
;
_journal_issue 19
_journal_name_full 'Journal of the Chemical Society, Dalton Transactions'
_journal_page_first 3195
_journal_paper_doi 10.1039/a803295e
_journal_year 1998
_chemical_formula_sum 'C12 H32 Br2 Mo O12'
_chemical_formula_weight 624.14
_chemical_name_systematic
; 
 Diaquodibromodioxomolybdenum(VI) dihydrate 18-crown-6 
;
_space_group_IT_number 15
_symmetry_cell_setting monoclinic
_symmetry_space_group_name_Hall '-C 2yc'
_symmetry_space_group_name_H-M 'C 1 2/c 1'
_atom_sites_solution_hydrogens geom
_atom_sites_solution_primary direct
_atom_sites_solution_secondary difmap
_audit_creation_method SHELXL-97
_cell_angle_alpha 90.00
_cell_angle_beta 94.2840(10)
_cell_angle_gamma 90.00
_cell_formula_units_Z 4
_cell_length_a 8.66900(10)
_cell_length_b 19.7867(2)
_cell_length_c 13.53290(10)
_cell_measurement_reflns_used 7325
_cell_measurement_temperature 203(2)
_cell_measurement_theta_max 27.5
_cell_measurement_theta_min 2
_cell_volume 2314.82(4)
_computing_cell_refinement 'Siemens SMART'
_computing_data_collection 'Siemens SMART (Siemens, 1995)'
_computing_data_reduction 'Siemens SAINT  (Siemens, 1995)'
_computing_molecular_graphics 'Siemens SHELXTL (Siemens, 1994)'
_computing_publication_material SHELXL-93
_computing_structure_refinement 'SHELXL-93 Sheldrick, (1993)'
_computing_structure_solution 'SHELXS Sheldrick, (1990)'
_diffrn_ambient_temperature 203(2)
_diffrn_measurement_device_type 'Siemens SMART'
_diffrn_measurement_method 'Area detector'
_diffrn_radiation_monochromator graphite
_diffrn_radiation_source 'fine-focus sealed tube'
_diffrn_radiation_type MoK\a
_diffrn_radiation_wavelength 0.71073
_diffrn_reflns_av_R_equivalents 0.0176
_diffrn_reflns_av_sigmaI/netI 0.0135
_diffrn_reflns_limit_h_max 10
_diffrn_reflns_limit_h_min -10
_diffrn_reflns_limit_k_max 25
_diffrn_reflns_limit_k_min 0
_diffrn_reflns_limit_l_max 17
_diffrn_reflns_limit_l_min 0
_diffrn_reflns_number 10949
_diffrn_reflns_theta_max 27.49
_diffrn_reflns_theta_min 2.06
_diffrn_standards_decay_% 0
_exptl_absorpt_coefficient_mu 4.069
_exptl_absorpt_correction_T_max 0.3144
_exptl_absorpt_correction_T_min 0.2012
_exptl_absorpt_correction_type multi-scan
_exptl_crystal_colour Colourless
_exptl_crystal_density_diffrn 1.791
_exptl_crystal_density_method 'not measured'
_exptl_crystal_description Prism
_exptl_crystal_F_000 1248
_exptl_crystal_size_max 0.58
_exptl_crystal_size_mid 0.46
_exptl_crystal_size_min 0.37
_refine_diff_density_max 1.157
_refine_diff_density_min -1.184
_refine_diff_density_rms 0.068
_refine_ls_extinction_coef 0.00253(14)
_refine_ls_extinction_expression Fc^*^=kFc[1+0.001xFc^2^\l^3^/sin(2\q)]^-1/4^
_refine_ls_extinction_method SHELXL
_refine_ls_goodness_of_fit_ref 1.075
_refine_ls_hydrogen_treatment mixed
_refine_ls_matrix_type full
_refine_ls_number_parameters 142
_refine_ls_number_reflns 2567
_refine_ls_number_restraints 4
_refine_ls_restrained_S_all 1.075
_refine_ls_R_factor_all 0.0284
_refine_ls_R_factor_gt 0.0267
_refine_ls_shift/su_max 0.001
_refine_ls_shift/su_mean 0.000
_refine_ls_structure_factor_coef Fsqd
_refine_ls_weighting_details 'w=1/[\s^2^(Fo^2^)+(0.0226P)^2^+6.2050P] where P=(Fo^2^+2Fc^2^)/3'
_refine_ls_weighting_scheme calc
_refine_ls_wR_factor_gt 0.0620
_refine_ls_wR_factor_ref 0.0632
_reflns_number_gt 2445
_reflns_number_total 2567
_reflns_threshold_expression >2sigma(I)
_cod_data_source_file e803295sup1.cif
_cod_data_source_block '[1]'
_cod_depositor_comments
;
The following automatic conversions were performed:

'_symmetry_cell_setting' value 'Monoclinic' changed to 'monoclinic'
according to /home/saulius/struct/CIF-dictionaries/cif_core.dic
dictionary named 'cif_core.dic' version 2.4.2 from
2011-04-26.

'_exptl_absorpt_correction_type' value 'Multi-scan'
changed to 'multi-scan' according to
/home/saulius/struct/CIF-dictionaries/cif_core.dic dictionary named
'cif_core.dic' version 2.4.2 from 2011-04-26.

Automatic conversion script
Id: cif_fix_values 1891 2012-01-12 08:04:46Z andrius 

The following automatic conversions were performed:

'_refine_ls_weighting_scheme' value 'calc
w=1/[\s^2^(Fo^2^)+(0.0226P)^2^+6.2050P] where P=(Fo^2^+2Fc^2^)/3' was
changed to 'calc'. New tag '_refine_ls_weighting_details' was
created. The value of the new tag was set to
'w=1/[\s^2^(Fo^2^)+(0.0226P)^2^+6.2050P] where P=(Fo^2^+2Fc^2^)/3'.

Automatic conversion script
Id: cif_fix_values 3143 2015-03-26 13:38:13Z robertas 
;
_cod_original_sg_symbol_H-M 'C 2/c'
_cod_database_code 7028040

loop_
_symmetry_equiv_pos_as_xyz
'x, y, z'
'-x, y, -z+1/2'
'x+1/2, y+1/2, z'
'-x+1/2, y+1/2, -z+1/2'
'-x, -y, -z'
'x, -y, z-1/2'
'-x+1/2, -y+1/2, -z'
'x+1/2, -y+1/2, z-1/2'

loop_
_atom_site_label
_atom_site_type_symbol
_atom_site_fract_x
_atom_site_fract_y
_atom_site_fract_z
_atom_site_U_iso_or_equiv
_atom_site_adp_type
_atom_site_occupancy
_atom_site_calc_flag
_atom_site_refinement_flags
Mo Mo 0.0000 0.206066(15) 0.2500 0.03197(10) Uani 1 d S
Br Br 0.28729(3) 0.185476(15) 0.28356(3) 0.04980(12) Uani 1 d .
O2 O 0.0212(2) 0.11836(10) 0.15153(14) 0.0397(4) Uani 1 d D
H2C H 0.087(3) 0.1173(17) 0.110(2) 0.048 Uiso 1 d D
H2D H -0.036(3) 0.0843(12) 0.145(2) 0.048 Uiso 1 d D
O3 O -0.0164(2) 0.25927(11) 0.34679(19) 0.0577(6) Uani 1 d .
O1 O 0.0531(2) -0.11333(10) 0.10700(15) 0.0421(4) Uani 1 d .
C2 C 0.2156(4) -0.12545(17) 0.1154(2) 0.0511(7) Uani 1 d .
H2A H 0.2481(9) -0.1376(4) 0.0532(16) 0.061 Uiso 1 calc R
H2B H 0.2379(7) -0.1615(10) 0.1592(11) 0.061 Uiso 1 calc R
C3 C 0.3015(4) -0.06409(18) 0.1522(2) 0.0524(8) Uani 1 d .
H3A H 0.2511(13) -0.0450(5) 0.2078(15) 0.063 Uiso 1 calc R
H3B H 0.406(3) -0.0767(4) 0.1758(7) 0.063 Uiso 1 calc R
O4 O 0.3068(2) -0.01501(10) 0.07684(14) 0.0407(4) Uani 1 d .
C5 C 0.3922(3) 0.04395(16) 0.1096(2) 0.0502(8) Uani 1 d .
H5A H 0.496(3) 0.0323(3) 0.1262(5) 0.060 Uiso 1 calc R
H5B H 0.3509(11) 0.0617(5) 0.1666(15) 0.060 Uiso 1 calc R
C6 C 0.3835(3) 0.09529(16) 0.0302(3) 0.0498(8) Uani 1 d .
H6A H 0.4487(17) 0.1329(10) 0.0493(5) 0.060 Uiso 1 calc R
H6B H 0.4186(10) 0.0763(5) -0.0294(15) 0.060 Uiso 1 calc R
O7 O 0.2278(2) 0.11723(10) 0.01308(14) 0.0388(4) Uani 1 d .
C8 C 0.2002(4) 0.15836(15) -0.0731(2) 0.0487(7) Uani 1 d .
H8A H 0.2335(9) 0.1343(6) -0.1316(15) 0.058 Uiso 1 calc R
H8B H 0.2600(15) 0.2006(10) -0.0652(3) 0.058 Uiso 1 calc R
C9 C 0.0317(4) 0.17409(15) -0.0874(2) 0.0478(7) Uani 1 d .
H9A H -0.0028(10) 0.1959(6) -0.0272(15) 0.057 Uiso 1 calc R
H9B H 0.0127(6) 0.2057(8) -0.1434(14) 0.057 Uiso 1 calc R
O6 O -0.1340(2) 0.00678(10) 0.11334(15) 0.0423(4) Uani 1 d D
H6C H -0.075(3) -0.0250(14) 0.110(3) 0.051 Uiso 1 d D
H6D H -0.175(4) 0.0137(18) 0.0576(16) 0.051 Uiso 1 d D

loop_
_atom_site_aniso_label
_atom_site_aniso_U_11
_atom_site_aniso_U_22
_atom_site_aniso_U_33
_atom_site_aniso_U_23
_atom_site_aniso_U_13
_atom_site_aniso_U_12
Mo 0.02553(15) 0.02459(16) 0.04697(19) 0.000 0.01063(12) 0.000
Br 0.02442(14) 0.04546(18) 0.0794(2) -0.02627(14) 0.00308(12) -0.00197(10)
O2 0.0392(10) 0.0424(10) 0.0396(9) -0.0124(8) 0.0174(8) -0.0154(8)
O3 0.0475(12) 0.0444(12) 0.0835(16) -0.0248(11) 0.0209(11) 0.0059(9)
O1 0.0450(10) 0.0343(10) 0.0470(11) 0.0057(8) 0.0028(8) 0.0042(8)
C2 0.0471(16) 0.0497(17) 0.0564(18) 0.0146(14) 0.0031(13) 0.0161(13)
C3 0.0397(15) 0.073(2) 0.0430(15) 0.0059(15) -0.0061(12) 0.0108(14)
O4 0.0343(9) 0.0464(11) 0.0403(10) -0.0077(8) -0.0037(7) 0.0019(8)
C5 0.0275(12) 0.0574(18) 0.0638(19) -0.0299(16) -0.0081(12) 0.0074(12)
C6 0.0252(12) 0.0474(16) 0.078(2) -0.0237(16) 0.0124(12) -0.0081(11)
O7 0.0287(9) 0.0468(11) 0.0424(10) -0.0054(8) 0.0122(7) -0.0034(7)
C8 0.0592(18) 0.0412(15) 0.0483(16) 0.0008(13) 0.0216(14) -0.0183(13)
C9 0.069(2) 0.0314(13) 0.0441(15) 0.0090(11) 0.0087(14) -0.0010(13)
O6 0.0456(11) 0.0369(10) 0.0441(10) -0.0065(9) 0.0017(9) -0.0039(8)

loop_
_atom_type_symbol
_atom_type_description
_atom_type_scat_dispersion_real
_atom_type_scat_dispersion_imag
_atom_type_scat_source
C C 0.0033 0.0016 'International Tables Vol C Tables 4.2.6.8 and 6.1.1.4'
H H 0.0000 0.0000 'International Tables Vol C Tables 4.2.6.8 and 6.1.1.4'
O O 0.0106 0.0060 'International Tables Vol C Tables 4.2.6.8 and 6.1.1.4'
Br Br -0.2901 2.4595 'International Tables Vol C Tables 4.2.6.8 and 6.1.1.4'
Mo Mo -1.6832 0.6857 'International Tables Vol C Tables 4.2.6.8 and 6.1.1.4'

loop_
_geom_angle_atom_site_label_1
_geom_angle_atom_site_label_2
_geom_angle_atom_site_label_3
_geom_angle
_geom_angle_site_symmetry_1
_geom_angle_site_symmetry_3
O3 Mo O3 103.19(18) . 2
O3 Mo O2 166.42(10) . .
O3 Mo O2 90.36(10) 2 .
O3 Mo O2 90.36(10) . 2
O3 Mo O2 166.42(10) 2 2
O2 Mo O2 76.12(10) . 2
O3 Mo Br 95.70(8) . .
O3 Mo Br 95.77(7) 2 .
O2 Mo Br 81.73(5) . .
O2 Mo Br 83.70(5) 2 .
O3 Mo Br 95.77(7) . 2
O3 Mo Br 95.70(8) 2 2
O2 Mo Br 83.70(5) . 2
O2 Mo Br 81.73(5) 2 2
Br Mo Br 161.473(19) . 2
C9 O1 C2 111.5(2) 5 .
O1 C2 C3 110.8(3) . .
O4 C3 C2 111.1(2) . .
C3 O4 C5 112.4(2) . .
O4 C5 C6 109.8(2) . .
O7 C6 C5 108.9(2) . .
C6 O7 C8 114.0(2) . .
O7 C8 C9 109.1(2) . .
O1 C9 C8 109.6(2) 5 .

loop_
_geom_bond_atom_site_label_1
_geom_bond_atom_site_label_2
_geom_bond_distance
_geom_bond_site_symmetry_2
_geom_bond_publ_flag
Mo O3 1.695(2) . y
Mo O3 1.695(2) 2 ?
Mo O2 2.2040(19) . y
Mo O2 2.2040(19) 2 ?
Mo Br 2.5310(3) . y
Mo Br 2.5310(3) 2 ?
O1 C9 1.424(4) 5 ?
O1 C2 1.425(4) . ?
C2 C3 1.491(5) . ?
C3 O4 1.412(4) . ?
O4 C5 1.434(3) . ?
C5 C6 1.477(5) . ?
C6 O7 1.421(3) . ?
O7 C8 1.428(4) . ?
C8 C9 1.492(5) . ?
C9 O1 1.424(4) 5 ?

loop_
_geom_hbond_atom_site_label_D
_geom_hbond_atom_site_label_H
_geom_hbond_atom_site_label_A
_geom_hbond_distance_DH
_geom_hbond_distance_HA
_geom_hbond_distance_DA
_geom_hbond_angle_DHA
_geom_hbond_site_symmetry_A
O2 H2C O7 0.831(18) 1.857(18) 2.687(2) 177(3) .
O2 H2D O6 0.840(18) 1.789(19) 2.617(3) 169(3) .
O6 H6C O1 0.812(18) 2.075(19) 2.882(3) 173(4) .
O6 H6D O4 0.821(18) 2.076(19) 2.884(3) 168(3) 5
